data_1532179
loop_
_publ_author_name
'Takashima, M.'
'Yonezawa, S.'
'Leblanc, M.'

_publ_section_title
;
 Synthesis and oxide ion conductivity of lanthanum-europium oxide
 fluoride, La2 Eu2 O3 F6
;
_journal_name_full 'Solid State Ionics'
_journal_page_first 547
_journal_page_last 553
_journal_volume 154
_journal_year 2002
_chemical_formula_sum 'Eu2 F6 La2 O3'
_chemical_name_systematic 'La2 Eu2 O3 F6'
_space_group_IT_number 13
_symmetry_space_group_name_Hall '-P 2yc'
_symmetry_space_group_name_H-M 'P 1 2/c 1'
_cell_angle_alpha 90
_cell_angle_beta 135.2
_cell_angle_gamma 90
_cell_formula_units_Z 1
_cell_length_a 4.03
_cell_length_b 11.4
_cell_length_c 5.72
_cell_volume 185.170
_citation_journal_id_ASTM SSIOD3
_cod_data_source_file Takashima_SSIOD3_2002_867.cif
_cod_data_source_block Eu2F6La2O3
_cod_original_cell_volume 185.1696
_cod_database_code 1532179

loop_
_symmetry_equiv_pos_as_xyz
x,y,z
-x,y,-z+1/2
-x,-y,-z
x,-y,z-1/2

loop_
_atom_site_label
_atom_site_type_symbol
_atom_site_fract_x
_atom_site_fract_y
_atom_site_fract_z
_atom_site_occupancy
_atom_site_U_iso_or_equiv
F4 F-1 0.5 0.75 0.75 1 0.0
O1 O-2 0.5 0 0.75 0.5 0.0
Eu2 Eu+3 0 0.614 0.25 0.9 0.0
O2 O-2 0 0.863 0.25 0.5 0.0
O3 O-2 0 0.363 0.25 0.5 0.0
La1 La+3 0 0.113 0.25 0.9 0.0
F3 F-1 0.5 0.518 0.75 0.9 0.0
La2 La+3 0 0.614 0.25 0.1 0.0
F2 F-1 0.5 0.26 0.75 1 0.0
F1 F-1 0.5 0 0.75 0.1 0.0
Eu1 Eu+3 0 0.113 0.25 0.1 0.0
